data_4112985
loop_
_publ_author_name
'Angshuman R. Choudhury'
'Kabirul Islam'
'Michael T. Kirchner'
'Goverdhan Mehta'
'Tayur N. Guru Row'

_publ_contact_author_address
;
  Solid State and Structural Chemistry Unit
   Indian Institute of Science
   Bangalore 560 012. Karnataka.
   INDIA
;
_publ_contact_author_email ssctng@sscu.iisc.ernet.in
_publ_contact_author_fax '(91) 80 2360 1310 '
_publ_contact_author_name
;
  'Prof. T. N. Guru Row'
;
_publ_contact_author_phone '(91) 80 2293 2796'
_publ_section_title
;
 In Situ Cryocrystallization of Diphenyl Ether: C-H...\p Mediated
 Polymorphic Forms
;
_journal_name_full 'Journal of the American Chemical Society'
_journal_page_first 12274
_journal_page_last 12275
_journal_paper_doi 10.1021/ja046134k
_journal_volume 126
_journal_year 2004
_chemical_compound_source 'see text'
_chemical_formula_moiety 'C12 H10 O'
_chemical_formula_sum 'C12 H10 O'
_chemical_formula_weight 170.20
_chemical_name_common 'diphenyl ether'
_chemical_name_systematic
;
diphenyl ether
;
_space_group_IT_number 14
_symmetry_cell_setting monoclinic
_symmetry_Int_Tables_number 14
_symmetry_space_group_name_Hall '-P 2yn'
_symmetry_space_group_name_H-M 'P 1 21/n 1'
_atom_sites_solution_hydrogens geom
_atom_sites_solution_primary direct
_atom_sites_solution_secondary difmap
_audit_creation_date 'Jun 28 21:47:40 2004'
_audit_creation_method 'PLATON <TABLE ACC> option'
_audit_update_record ' ?'
_cell_angle_alpha 90
_cell_angle_beta 106.993(6)
_cell_angle_gamma 90
_cell_formula_units_Z 4
_cell_length_a 9.961(4)
_cell_length_b 8.022(3)
_cell_length_c 12.274(5)
_cell_measurement_reflns_used 548
_cell_measurement_temperature 250.0(2)
_cell_measurement_theta_max 24.35
_cell_measurement_theta_min 2.35
_cell_volume 938.0(6)
_computing_cell_refinement 'Bruker SMART V5.628, (Bruker, 2004)'
_computing_data_collection 'Bruker SMART V5.628, (Bruker, 2004)'
_computing_data_reduction 'Bruker SAINT V6.45a, (Bruker, 2004)'
_computing_molecular_graphics
;
Ortep-32 for Windows (Farrugia, 1997), POV-Ray^TM^ for Windows
Version 3.6 (The POV-Ray Team, 2004) and CAMERON (Watkin et. al., 1993)
;
_computing_publication_material 'PLATON (Spek, 1990)'
_computing_structure_refinement 'SHELXL-97 (Sheldrick, 1997)'
_computing_structure_solution 'SIR92 (Altomare, 1993)'
_diffrn_ambient_temperature 250.0(2)
_diffrn_measured_fraction_theta_full 0.976
_diffrn_measured_fraction_theta_max 0.976
_diffrn_measurement_device_type 'Bruker SMART CCD area detector'
_diffrn_measurement_method '\f and \w scans'
_diffrn_radiation_monochromator graphite
_diffrn_radiation_source 'fine-focus sealed tube'
_diffrn_radiation_type MoK\a
_diffrn_radiation_wavelength 0.71073
_diffrn_reflns_av_R_equivalents 0.0192
_diffrn_reflns_av_sigmaI/netI 0.0186
_diffrn_reflns_limit_h_max 11
_diffrn_reflns_limit_h_min -12
_diffrn_reflns_limit_k_max 9
_diffrn_reflns_limit_k_min -10
_diffrn_reflns_limit_l_max 15
_diffrn_reflns_limit_l_min -15
_diffrn_reflns_reduction_process ' ?'
_diffrn_reflns_theta_full 26.37
_diffrn_reflns_theta_max 26.37
_diffrn_reflns_theta_min 2.33
_exptl_absorpt_coefficient_mu 0.075
_exptl_absorpt_correction_type ' ?               '
_exptl_crystal_colour 'Opeque, colourless'
_exptl_crystal_density_diffrn 1.205
_exptl_crystal_density_method 'Not Measured'
_exptl_crystal_description Capillary
_exptl_crystal_F_000 360
_refine_diff_density_max 0.146
_refine_diff_density_min -0.159
_refine_diff_density_rms 0.026
_refine_ls_extinction_method none
_refine_ls_goodness_of_fit_ref 1.171
_refine_ls_hydrogen_treatment mixed
_refine_ls_matrix_type full
_refine_ls_number_parameters 158
_refine_ls_number_reflns 1868
_refine_ls_number_restraints 0
_refine_ls_restrained_S_all 1.171
_refine_ls_R_factor_all 0.0677
_refine_ls_R_factor_gt 0.0538
_refine_ls_shift/su_max 0.000
_refine_ls_shift/su_mean 0.000
_refine_ls_structure_factor_coef Fsqd
_refine_ls_weighting_details 'calc w=1/[\s^2^(Fo^2^)+(0.0455P)^2^+0.1894P] where P=(Fo^2^+2Fc^2^)/3'
_refine_ls_weighting_scheme calc
_refine_ls_wR_factor_gt 0.1164
_refine_ls_wR_factor_ref 0.1229
_reflns_number_gt 1584
_reflns_number_total 1868
_reflns_threshold_expression >2sigma(I)
_cod_data_source_file ja046134ksi20040707_051730.cif
_cod_data_source_block dpe250_m
_cod_original_sg_symbol_H-M 'P 21/n'
_cod_database_code 4112985

loop_
_symmetry_equiv_pos_as_xyz
x,y,z
1/2-x,1/2+y,1/2-z
-x,-y,-z
1/2+x,1/2-y,1/2+z

loop_
_atom_site_label
_atom_site_type_symbol
_atom_site_fract_x
_atom_site_fract_y
_atom_site_fract_z
_atom_site_U_iso_or_equiv
_atom_site_adp_type
_atom_site_occupancy
_atom_site_symmetry_multiplicity
_atom_site_calc_flag
O1 O 0.05361(13) 1.07100(15) 0.83775(9) 0.0605(4) Uani 1 1 d
C7 C 0.05932(16) 0.8992(2) 0.84528(13) 0.0442(4) Uani 1 1 d
C12 C 0.01242(19) 0.7943(2) 0.75307(15) 0.0511(4) Uani 1 1 d
H12 H -0.0265(19) 0.839(2) 0.6799(16) 0.058(5) Uiso 1 1 d
C10 C 0.0807(2) 0.5593(3) 0.87694(18) 0.0618(5) Uani 1 1 d
H10 H 0.0877(18) 0.444(3) 0.8883(15) 0.063(5) Uiso 1 1 d
C1 C -0.01016(18) 1.1417(2) 0.73162(13) 0.0457(4) Uani 1 1 d
C8 C 0.11639(18) 0.8349(2) 0.95286(14) 0.0503(4) Uani 1 1 d
H8 H 0.1463(17) 0.910(2) 1.0150(15) 0.056(5) Uiso 1 1 d
C6 C 0.0711(2) 1.1888(2) 0.66422(15) 0.0551(5) Uani 1 1 d
H6 H 0.170(2) 1.168(2) 0.6893(16) 0.070(6) Uiso 1 1 d
C2 C -0.1521(2) 1.1701(2) 0.69849(16) 0.0538(5) Uani 1 1 d
H2 H -0.205(2) 1.133(2) 0.7455(16) 0.064(5) Uiso 1 1 d
C5 C 0.0083(2) 1.2638(3) 0.56120(16) 0.0619(5) Uani 1 1 d
H5 H 0.065(2) 1.300(3) 0.5145(19) 0.080(6) Uiso 1 1 d
C11 C 0.0234(2) 0.6239(2) 0.77033(17) 0.0587(5) Uani 1 1 d
H11 H -0.0078(19) 0.553(3) 0.7076(16) 0.066(6) Uiso 1 1 d
C4 C -0.1334(2) 1.2911(2) 0.52669(16) 0.0585(5) Uani 1 1 d
H4 H -0.177(2) 1.343(2) 0.4557(17) 0.067(6) Uiso 1 1 d
C9 C 0.1268(2) 0.6653(2) 0.96795(17) 0.0589(5) Uani 1 1 d
H9 H 0.164(2) 0.623(2) 1.0410(17) 0.066(6) Uiso 1 1 d
C3 C -0.2132(2) 1.2450(2) 0.59540(17) 0.0586(5) Uani 1 1 d
H3 H -0.312(2) 1.261(2) 0.5726(17) 0.072(6) Uiso 1 1 d

loop_
_atom_site_aniso_label
_atom_site_aniso_U_11
_atom_site_aniso_U_22
_atom_site_aniso_U_33
_atom_site_aniso_U_23
_atom_site_aniso_U_13
_atom_site_aniso_U_12
O1 0.0834(9) 0.0462(7) 0.0410(7) -0.0045(5) 0.0012(6) 0.0028(6)
C7 0.0417(9) 0.0473(9) 0.0436(9) -0.0021(7) 0.0126(7) -0.0020(7)
C12 0.0537(11) 0.0528(10) 0.0434(10) -0.0033(8) 0.0091(8) 0.0005(8)
C10 0.0659(12) 0.0470(11) 0.0728(13) 0.0080(10) 0.0208(10) -0.0033(9)
C1 0.0520(10) 0.0399(8) 0.0411(8) -0.0078(7) 0.0070(7) 0.0015(7)
C8 0.0503(10) 0.0581(11) 0.0427(9) -0.0017(8) 0.0138(8) -0.0060(8)
C6 0.0421(10) 0.0688(12) 0.0526(10) -0.0067(9) 0.0111(8) 0.0056(9)
C2 0.0513(11) 0.0546(11) 0.0574(11) -0.0043(8) 0.0190(9) -0.0050(8)
C5 0.0613(13) 0.0760(13) 0.0512(11) 0.0010(9) 0.0205(10) -0.0019(10)
C11 0.0605(12) 0.0522(11) 0.0623(12) -0.0114(9) 0.0161(9) -0.0053(9)
C4 0.0638(13) 0.0556(11) 0.0479(10) 0.0018(9) 0.0037(9) 0.0045(9)
C9 0.0595(12) 0.0635(12) 0.0527(11) 0.0139(9) 0.0149(9) -0.0038(9)
C3 0.0411(10) 0.0598(11) 0.0674(12) -0.0055(9) 0.0042(9) 0.0037(8)

loop_
_atom_type_symbol
_atom_type_description
_atom_type_scat_dispersion_real
_atom_type_scat_dispersion_imag
_atom_type_scat_source
O O 0.0106 0.0060 'International Tables Vol C Tables 4.2.6.8 and 6.1.1.4'
H H 0.0000 0.0000 'International Tables Vol C Tables 4.2.6.8 and 6.1.1.4'
C C 0.0033 0.0016 'International Tables Vol C Tables 4.2.6.8 and 6.1.1.4'

loop_
_geom_angle_atom_site_label_1
_geom_angle_atom_site_label_2
_geom_angle_atom_site_label_3
_geom_angle
C7 O1 C1 117.88(12)
C8 C7 C12 120.29(17)
C8 C7 O1 115.84(14)
C12 C7 O1 123.87(15)
C7 C12 C11 119.05(17)
C7 C12 H12 119.9(12)
C11 C12 H12 121.1(11)
C11 C10 C9 119.38(19)
C11 C10 H10 120.7(11)
C9 C10 H10 119.9(11)
C6 C1 C2 121.03(17)
C6 C1 O1 119.29(16)
C2 C1 O1 119.61(16)
C9 C8 C7 119.67(17)
C9 C8 H8 121.9(11)
C7 C8 H8 118.4(11)
C1 C6 C5 119.10(18)
C1 C6 H6 119.6(12)
C5 C6 H6 121.3(12)
C1 C2 C3 119.16(18)
C1 C2 H2 118.7(12)
C3 C2 H2 122.1(12)
C4 C5 C6 120.38(19)
C4 C5 H5 120.1(13)
C6 C5 H5 119.5(13)
C10 C11 C12 120.92(18)
C10 C11 H11 120.2(12)
C12 C11 H11 118.8(12)
C5 C4 C3 119.93(18)
C5 C4 H4 120.6(12)
C3 C4 H4 119.5(12)
C10 C9 C8 120.69(18)
C10 C9 H9 120.2(12)
C8 C9 H9 119.1(12)
C4 C3 C2 120.40(19)
C4 C3 H3 121.2(12)
C2 C3 H3 118.4(13)

loop_
_geom_bond_atom_site_label_1
_geom_bond_atom_site_label_2
_geom_bond_distance
O1 C7 1.381(2)
O1 C1 1.3923(19)
C7 C8 1.376(2)
C7 C12 1.378(2)
C12 C11 1.382(3)
C12 H12 0.940(18)
C10 C11 1.368(3)
C10 C9 1.372(3)
C10 H10 0.94(2)
C1 C6 1.369(2)
C1 C2 1.371(2)
C8 C9 1.373(3)
C8 H8 0.951(18)
C6 C5 1.375(3)
C6 H6 0.95(2)
C2 C3 1.372(3)
C2 H2 0.93(2)
C5 C4 1.368(3)
C5 H5 0.96(2)
C11 H11 0.93(2)
C4 C3 1.368(3)
C4 H4 0.948(19)
C9 H9 0.929(19)
C3 H3 0.95(2)

loop_
_geom_torsion_atom_site_label_1
_geom_torsion_atom_site_label_2
_geom_torsion_atom_site_label_3
_geom_torsion_atom_site_label_4
_geom_torsion
C1 O1 C7 C8 -176.60(14)
C1 O1 C7 C12 3.6(2)
C8 C7 C12 C11 0.1(3)
O1 C7 C12 C11 179.91(16)
C7 O1 C1 C6 -95.01(19)
C7 O1 C1 C2 88.01(19)
C12 C7 C8 C9 0.2(3)
O1 C7 C8 C9 -179.63(15)
C2 C1 C6 C5 -0.8(3)
O1 C1 C6 C5 -177.77(16)
C6 C1 C2 C3 0.9(3)
O1 C1 C2 C3 177.81(15)
C1 C6 C5 C4 0.1(3)
C9 C10 C11 C12 0.5(3)
C7 C12 C11 C10 -0.5(3)
C6 C5 C4 C3 0.6(3)
C11 C10 C9 C8 -0.2(3)
C7 C8 C9 C10 -0.1(3)
C5 C4 C3 C2 -0.6(3)
C1 C2 C3 C4 -0.2(3)

loop_
_cod_related_entry_id
_cod_related_entry_database
_cod_related_entry_code
1 ChemSpider 7302
